data_1558690
loop_
_publ_author_name
'Andreeva, Olga V.'
'Garifullin, Bulat F.'
'Sharipova, Radmila R.'
'Strobykina, Irina Yu.'
'Sapunova, Anastasiya S.'
'Voloshina, Alexandra D.'
'Belenok, Mayya G.'
'Dobrynin, Alexey B.'
'Khabibulina, Leysan R.'
'Kataev, Vladimir E.'

_publ_section_title
;
 Glycosides and Glycoconjugates of the Diterpenoid Isosteviol with a
 1,2,3-Triazolyl Moiety: Synthesis and Cytotoxicity Evaluation
;
_journal_name_full 'Journal of Natural Products'
_journal_paper_doi 10.1021/acs.jnatprod.0c00134
_journal_year 2020
_chemical_absolute_configuration syn
_chemical_formula_moiety 'C22 H35 N3 O2'
_chemical_formula_sum 'C22 H35 N3 O2'
_chemical_formula_weight 373.53
_space_group_crystal_system monoclinic
_space_group_IT_number 4
_space_group_name_Hall 'P 2yb'
_space_group_name_H-M_alt 'P 1 21 1'
_atom_sites_solution_hydrogens geom
_audit_creation_method SHELXL-2018/3
_cell_angle_alpha 90
_cell_angle_beta 112.133(8)
_cell_angle_gamma 90
_cell_formula_units_Z 2
_cell_length_a 11.5347(19)
_cell_length_b 8.1076(14)
_cell_length_c 11.9342(16)
_cell_measurement_reflns_used 1096
_cell_measurement_temperature 296(2)
_cell_measurement_theta_max 18.54
_cell_measurement_theta_min 3.11
_cell_volume 1033.8(3)
_computing_cell_refinement 'Bruker SAINT'
_computing_data_collection 'Bruker APEX2'
_computing_data_reduction 'Bruker SAINT'
_computing_molecular_graphics 'Bruker SHELXTL'
_computing_publication_material 'Bruker SHELXTL'
_computing_structure_refinement 'SHELXL-2018/3 (Sheldrick, 2018)'
_computing_structure_solution 'SHELXS-97 (Sheldrick 2008)'
_diffrn_ambient_temperature 296(2)
_diffrn_measured_fraction_theta_full 0.996
_diffrn_measured_fraction_theta_max 0.996
_diffrn_measurement_device_type 'Bruker APEX-II CCD'
_diffrn_measurement_method '\f and \w scans'
_diffrn_radiation_monochromator graphite
_diffrn_radiation_source 'sealed tube'
_diffrn_radiation_type MoK\a
_diffrn_radiation_wavelength 0.71073
_diffrn_reflns_av_R_equivalents 0.1106
_diffrn_reflns_av_unetI/netI 0.2376
_diffrn_reflns_Laue_measured_fraction_full 0.996
_diffrn_reflns_Laue_measured_fraction_max 0.996
_diffrn_reflns_limit_h_max 14
_diffrn_reflns_limit_h_min -14
_diffrn_reflns_limit_k_max 10
_diffrn_reflns_limit_k_min -10
_diffrn_reflns_limit_l_max 14
_diffrn_reflns_limit_l_min -15
_diffrn_reflns_number 9430
_diffrn_reflns_point_group_measured_fraction_full 0.979
_diffrn_reflns_point_group_measured_fraction_max 0.970
_diffrn_reflns_theta_full 25.242
_diffrn_reflns_theta_max 26.997
_diffrn_reflns_theta_min 3.111
_exptl_absorpt_coefficient_mu 0.077
_exptl_absorpt_correction_type none
_exptl_crystal_colour colorless
_exptl_crystal_density_diffrn 1.200
_exptl_crystal_description prismatic
_exptl_crystal_F_000 408
_exptl_crystal_size_max 0.622
_exptl_crystal_size_mid 0.481
_exptl_crystal_size_min 0.124
_refine_diff_density_max 0.178
_refine_diff_density_min -0.201
_refine_diff_density_rms 0.047
_refine_ls_abs_structure_details
;
 Flack x determined using 420 quotients [(I+)-(I-)]/[(I+)+(I-)]
 (Parsons, Flack and Wagner, Acta Cryst. B69 (2013) 249-259).
;
_refine_ls_abs_structure_Flack -3.2(10)
_refine_ls_extinction_coef 0.027(4)
_refine_ls_extinction_expression Fc^*^=kFc[1+0.001xFc^2^\l^3^/sin(2\q)]^-1/4^
_refine_ls_extinction_method 'SHELXL-2018/3 (Sheldrick 2018)'
_refine_ls_goodness_of_fit_ref 0.992
_refine_ls_hydrogen_treatment constr
_refine_ls_matrix_type full
_refine_ls_number_parameters 249
_refine_ls_number_reflns 4383
_refine_ls_number_restraints 1
_refine_ls_restrained_S_all 0.992
_refine_ls_R_factor_all 0.2465
_refine_ls_R_factor_gt 0.0874
_refine_ls_shift/su_max 0.000
_refine_ls_shift/su_mean 0.000
_refine_ls_structure_factor_coef Fsqd
_refine_ls_weighting_details 'w=1/[\s^2^(Fo^2^)+(0.0255P)^2^] where P=(Fo^2^+2Fc^2^)/3'
_refine_ls_weighting_scheme calc
_refine_ls_wR_factor_gt 0.1016
_refine_ls_wR_factor_ref 0.1432
_reflns_Friedel_coverage 0.817
_reflns_Friedel_fraction_full 0.958
_reflns_Friedel_fraction_max 0.940
_reflns_number_gt 1626
_reflns_number_total 4383
_reflns_threshold_expression 'I > 2\s(I)'
_cod_data_source_file np0c00134_si_002.cif
_cod_data_source_block 20_fin
_cod_original_sg_symbol_H-M 'P 21'
_cod_database_code 1558690
_shelx_shelxl_version_number 2018/3
_shelx_space_group_comment
;
The symmetry employed for this shelxl refinement is uniquely defined
by the following loop, which should always be used as a source of
symmetry information in preference to the above space-group names.
They are only intended as comments.
;
_shelx_estimated_absorpt_t_min 0.954
_shelx_estimated_absorpt_t_max 0.991

loop_
_space_group_symop_operation_xyz
'x, y, z'
'-x, y+1/2, -z'

loop_
_atom_site_label
_atom_site_type_symbol
_atom_site_fract_x
_atom_site_fract_y
_atom_site_fract_z
_atom_site_U_iso_or_equiv
_atom_site_adp_type
_atom_site_occupancy
_atom_site_site_symmetry_order
_atom_site_calc_flag
_atom_site_refinement_flags_posn
_atom_site_refinement_flags_adp
_atom_site_refinement_flags_occupancy
_atom_site_disorder_assembly
_atom_site_disorder_group
C8 C 0.5531(6) 0.2257(9) 0.8306(6) 0.0341(18) Uani 1 1 d . . . . .
C9 C 0.5351(6) 0.0455(8) 0.7839(6) 0.0346(19) Uani 1 1 d . . . . .
H9 H 0.554592 -0.023210 0.856242 0.042 Uiso 1 1 calc R U . . .
C10 C 0.6235(6) -0.0176(9) 0.7207(6) 0.0359(19) Uani 1 1 d . . . . .
C14 C 0.4834(6) 0.2482(9) 0.9167(5) 0.045(2) Uani 1 1 d . . . . .
H14A H 0.500480 0.157729 0.973828 0.053 Uiso 1 1 calc R U . . .
H14B H 0.506503 0.351215 0.960960 0.053 Uiso 1 1 calc R U . . .
C13 C 0.3469(7) 0.2497(10) 0.8317(6) 0.043(2) Uani 1 1 d . . . . .
C4 C 0.8639(6) -0.0612(10) 0.7759(7) 0.045(2) Uani 1 1 d . . . . .
N1 N 0.3477(6) 0.5476(9) 0.7730(6) 0.059(2) Uani 1 1 d . . . . .
C11 C 0.3947(6) 0.0173(10) 0.7098(6) 0.050(2) Uani 1 1 d . . . . .
H11A H 0.371395 0.074788 0.633161 0.060 Uiso 1 1 calc R U . . .
H11B H 0.380071 -0.099518 0.692725 0.060 Uiso 1 1 calc R U . . .
C5 C 0.7588(6) 0.0242(8) 0.8056(6) 0.0359(19) Uani 1 1 d . . . . .
H5 H 0.766562 -0.021984 0.884030 0.043 Uiso 1 1 calc R U . . .
C7 C 0.6922(6) 0.2658(9) 0.8958(6) 0.045(2) Uani 1 1 d . . . . .
H7A H 0.701372 0.383939 0.909175 0.054 Uiso 1 1 calc R U . . .
H7B H 0.722340 0.212580 0.974401 0.054 Uiso 1 1 calc R U . . .
C1 C 0.6084(7) -0.2075(9) 0.7119(7) 0.052(2) Uani 1 1 d . . . . .
H1A H 0.611757 -0.249827 0.789102 0.062 Uiso 1 1 calc R U . . .
H1B H 0.526618 -0.234087 0.651736 0.062 Uiso 1 1 calc R U . . .
C6 C 0.7730(6) 0.2119(9) 0.8276(6) 0.043(2) Uani 1 1 d . . . . .
H6A H 0.859925 0.238701 0.874245 0.052 Uiso 1 1 calc R U . . .
H6B H 0.747564 0.269547 0.750885 0.052 Uiso 1 1 calc R U . . .
C12 C 0.3116(7) 0.0780(9) 0.7764(6) 0.051(2) Uani 1 1 d . . . . .
H12A H 0.225196 0.079667 0.719995 0.061 Uiso 1 1 calc R U . . .
H12B H 0.317599 0.000354 0.840166 0.061 Uiso 1 1 calc R U . . .
O1 O 0.8703(5) -0.0838(8) 0.5758(5) 0.077(2) Uani 1 1 d . . . . .
N2 N 0.2434(8) 0.6057(10) 0.7539(6) 0.066(2) Uani 1 1 d . . . . .
C3 C 0.8383(6) -0.2479(10) 0.7638(7) 0.056(2) Uani 1 1 d . . . . .
H3A H 0.898278 -0.299624 0.735765 0.067 Uiso 1 1 calc R U . . .
H3B H 0.851844 -0.292547 0.843205 0.067 Uiso 1 1 calc R U . . .
C17 C 0.2575(6) 0.2994(10) 0.8931(6) 0.058(3) Uani 1 1 d . . . . .
H17A H 0.261451 0.219215 0.953645 0.087 Uiso 1 1 calc R U . . .
H17B H 0.173633 0.304619 0.833875 0.087 Uiso 1 1 calc R U . . .
H17C H 0.281164 0.405508 0.930382 0.087 Uiso 1 1 calc R U . . .
C2 C 0.7078(7) -0.2931(10) 0.6785(7) 0.063(3) Uani 1 1 d . . . . .
H2A H 0.696920 -0.411609 0.680278 0.075 Uiso 1 1 calc R U . . .
H2B H 0.697539 -0.262570 0.596668 0.075 Uiso 1 1 calc R U . . .
C18 C 0.9914(6) -0.0352(10) 0.8807(6) 0.060(3) Uani 1 1 d . . . . .
H18A H 1.054920 -0.095534 0.864414 0.091 Uiso 1 1 calc R U . . .
H18B H 0.986549 -0.073878 0.954807 0.091 Uiso 1 1 calc R U . . .
H18C H 1.011924 0.080115 0.887925 0.091 Uiso 1 1 calc R U . . .
C20 C 0.5894(6) 0.0531(9) 0.5934(6) 0.051(2) Uani 1 1 d . . . . .
H20A H 0.607173 0.169172 0.598657 0.077 Uiso 1 1 calc R U . . .
H20B H 0.501944 0.035776 0.547423 0.077 Uiso 1 1 calc R U . . .
H20C H 0.637794 -0.001236 0.554117 0.077 Uiso 1 1 calc R U . . .
C15 C 0.4819(7) 0.3509(9) 0.7317(6) 0.045(2) Uani 1 1 d . . . . .
H15A H 0.525831 0.455539 0.746588 0.054 Uiso 1 1 calc R U . . .
H15B H 0.475189 0.310577 0.652989 0.054 Uiso 1 1 calc R U . . .
O2 O 0.9063(6) 0.1583(7) 0.6688(5) 0.077(2) Uani 1 1 d . . . . .
C19 C 0.8791(7) 0.0001(12) 0.6619(8) 0.056(2) Uani 1 1 d . . . . .
C16 C 0.3513(7) 0.3728(9) 0.7352(6) 0.043(2) Uani 1 1 d . . . . .
H16 H 0.285295 0.350346 0.656210 0.052 Uiso 1 1 calc R U . . .
N3 N 0.1543(8) 0.6757(12) 0.7430(8) 0.101(3) Uani 1 1 d . . . . .
C21 C 0.9171(12) 0.2328(14) 0.5631(9) 0.130(5) Uani 1 1 d . . . . .
H21A H 1.001705 0.217904 0.566164 0.156 Uiso 1 1 calc R U . . .
H21B H 0.860500 0.177809 0.491041 0.156 Uiso 1 1 calc R U . . .
C22 C 0.8894(10) 0.3985(14) 0.5559(9) 0.119(4) Uani 1 1 d . . . . .
H22A H 0.805141 0.413467 0.551154 0.179 Uiso 1 1 calc R U . . .
H22B H 0.897603 0.444091 0.484975 0.179 Uiso 1 1 calc R U . . .
H22C H 0.946170 0.453502 0.626450 0.179 Uiso 1 1 calc R U . . .

loop_
_atom_site_aniso_label
_atom_site_aniso_U_11
_atom_site_aniso_U_22
_atom_site_aniso_U_33
_atom_site_aniso_U_23
_atom_site_aniso_U_13
_atom_site_aniso_U_12
C8 0.036(4) 0.029(5) 0.035(4) -0.004(4) 0.010(3) -0.008(4)
C9 0.039(4) 0.020(5) 0.041(4) -0.004(4) 0.010(4) -0.005(4)
C10 0.036(4) 0.029(5) 0.040(5) -0.003(4) 0.011(4) 0.001(4)
C14 0.052(5) 0.043(5) 0.040(4) -0.005(4) 0.019(4) -0.001(4)
C13 0.046(5) 0.045(6) 0.046(5) -0.004(4) 0.028(4) -0.004(4)
C4 0.039(5) 0.050(6) 0.045(5) 0.003(4) 0.016(4) 0.003(4)
N1 0.053(4) 0.046(5) 0.077(5) -0.004(4) 0.022(4) 0.008(4)
C11 0.048(5) 0.043(6) 0.062(5) -0.011(4) 0.024(4) -0.010(4)
C5 0.043(4) 0.028(5) 0.036(4) -0.001(4) 0.014(4) 0.004(4)
C7 0.046(5) 0.037(5) 0.054(5) -0.013(4) 0.020(4) -0.009(4)
C1 0.053(5) 0.038(6) 0.065(5) -0.013(4) 0.023(4) 0.000(5)
C6 0.039(5) 0.040(5) 0.050(5) -0.005(4) 0.015(4) -0.005(4)
C12 0.051(5) 0.037(5) 0.064(6) -0.007(5) 0.022(4) -0.004(4)
O1 0.091(5) 0.082(5) 0.069(4) -0.015(4) 0.043(3) 0.001(4)
N2 0.081(6) 0.051(6) 0.071(5) 0.004(4) 0.032(6) 0.009(5)
C3 0.054(5) 0.045(6) 0.076(6) 0.005(5) 0.033(5) 0.012(5)
C17 0.060(6) 0.062(7) 0.059(5) -0.003(5) 0.030(5) -0.007(5)
C2 0.058(6) 0.039(6) 0.094(7) -0.020(5) 0.032(5) 0.002(5)
C18 0.049(5) 0.062(7) 0.067(6) 0.004(5) 0.018(4) 0.012(5)
C20 0.043(4) 0.064(6) 0.044(4) -0.010(5) 0.015(4) 0.008(5)
C15 0.052(5) 0.037(5) 0.051(5) 0.002(4) 0.026(4) 0.000(4)
O2 0.131(6) 0.045(4) 0.081(5) 0.005(4) 0.071(4) 0.003(4)
C19 0.051(6) 0.060(7) 0.060(6) -0.003(6) 0.024(5) 0.009(5)
C16 0.049(5) 0.039(6) 0.041(5) -0.006(4) 0.015(4) -0.010(4)
N3 0.091(7) 0.101(8) 0.112(7) 0.011(6) 0.040(6) 0.042(6)
C21 0.255(16) 0.082(9) 0.125(9) 0.044(9) 0.153(10) 0.044(11)
C22 0.148(10) 0.105(10) 0.125(10) 0.052(8) 0.073(8) 0.037(9)

loop_
_atom_type_symbol
_atom_type_description
_atom_type_scat_dispersion_real
_atom_type_scat_dispersion_imag
_atom_type_scat_source
C C 0.0033 0.0016 'International Tables Vol C Tables 4.2.6.8 and 6.1.1.4'
H H 0.0000 0.0000 'International Tables Vol C Tables 4.2.6.8 and 6.1.1.4'
N N 0.0061 0.0033 'International Tables Vol C Tables 4.2.6.8 and 6.1.1.4'
O O 0.0106 0.0060 'International Tables Vol C Tables 4.2.6.8 and 6.1.1.4'

loop_
_geom_angle_atom_site_label_1
_geom_angle_atom_site_label_2
_geom_angle_atom_site_label_3
_geom_angle
_geom_angle_site_symmetry_1
_geom_angle_site_symmetry_3
_geom_angle_publ_flag
C7 C8 C14 110.3(5) . . ?
C7 C8 C15 113.8(6) . . ?
C14 C8 C15 99.9(5) . . ?
C7 C8 C9 110.8(6) . . ?
C14 C8 C9 108.7(5) . . ?
C15 C8 C9 112.7(5) . . ?
C11 C9 C8 108.4(6) . . ?
C11 C9 C10 114.1(5) . . ?
C8 C9 C10 117.3(6) . . ?
C20 C10 C5 112.8(6) . . ?
C20 C10 C1 109.0(6) . . ?
C5 C10 C1 108.8(5) . . ?
C20 C10 C9 112.7(5) . . ?
C5 C10 C9 107.0(5) . . ?
C1 C10 C9 106.3(6) . . ?
C13 C14 C8 103.1(5) . . ?
C14 C13 C17 113.5(6) . . ?
C14 C13 C12 108.8(6) . . ?
C17 C13 C12 109.2(6) . . ?
C14 C13 C16 100.8(6) . . ?
C17 C13 C16 114.0(6) . . ?
C12 C13 C16 110.3(6) . . ?
C19 C4 C3 108.7(7) . . ?
C19 C4 C18 106.6(7) . . ?
C3 C4 C18 107.5(6) . . ?
C19 C4 C5 115.0(6) . . ?
C3 C4 C5 108.8(6) . . ?
C18 C4 C5 110.0(6) . . ?
N2 N1 C16 116.4(7) . . ?
C12 C11 C9 112.4(6) . . ?
C6 C5 C10 110.2(6) . . ?
C6 C5 C4 115.9(6) . . ?
C10 C5 C4 115.8(6) . . ?
C6 C7 C8 113.9(6) . . ?
C2 C1 C10 113.3(6) . . ?
C7 C6 C5 109.2(6) . . ?
C13 C12 C11 113.5(6) . . ?
N3 N2 N1 171.9(10) . . ?
C2 C3 C4 114.2(6) . . ?
C3 C2 C1 111.8(6) . . ?
C16 C15 C8 107.5(5) . . ?
C19 O2 C21 116.7(8) . . ?
O1 C19 O2 123.1(9) . . ?
O1 C19 C4 125.4(9) . . ?
O2 C19 C4 111.6(8) . . ?
N1 C16 C15 104.9(6) . . ?
N1 C16 C13 112.2(6) . . ?
C15 C16 C13 104.8(6) . . ?
C22 C21 O2 111.6(8) . . ?

loop_
_geom_bond_atom_site_label_1
_geom_bond_atom_site_label_2
_geom_bond_distance
_geom_bond_site_symmetry_2
_geom_bond_publ_flag
C8 C7 1.532(8) . ?
C8 C14 1.535(8) . ?
C8 C15 1.539(9) . ?
C8 C9 1.549(9) . ?
C9 C11 1.542(8) . ?
C9 C10 1.565(9) . ?
C10 C20 1.531(8) . ?
C10 C5 1.545(8) . ?
C10 C1 1.548(9) . ?
C14 C13 1.518(8) . ?
C13 C17 1.527(8) . ?
C13 C12 1.528(9) . ?
C13 C16 1.539(9) . ?
C4 C19 1.519(11) . ?
C4 C3 1.539(10) . ?
C4 C18 1.544(8) . ?
C4 C5 1.549(9) . ?
N1 N2 1.231(9) . ?
N1 C16 1.492(9) . ?
C11 C12 1.539(8) . ?
C5 C6 1.542(9) . ?
C7 C6 1.515(8) . ?
C1 C2 1.517(9) . ?
O1 C19 1.204(9) . ?
N2 N3 1.137(9) . ?
C3 C2 1.511(9) . ?
C15 C16 1.533(9) . ?
O2 C19 1.316(10) . ?
O2 C21 1.447(9) . ?
C21 C22 1.376(12) . ?
